data_4023611
loop_
_publ_author_name
'Santiago Barroso'
'Gonzalo Blay'
'Lina Al-Midfa'
'M. Carmen Mu\~noz'
'Jos\'e R. Pedro'

_publ_section_title
;
 Copper(II)-Bis(oxazoline) Catalyzed Asymmetric Diels-Alder
 Reaction with \a-Arylsulfonyl Enones as Dienophiles
;
_journal_name_full 'Journal of Organic Chemistry'
_journal_page_first 6389
_journal_page_last 6392
_journal_paper_doi 10.1021/jo8009227
_journal_volume 73
_journal_year 2008
_chemical_formula_sum 'C23 H24 O4 S'
_chemical_formula_weight 396.48
_chemical_name_systematic
;
 ?
;
_space_group_IT_number 4
_symmetry_cell_setting monoclinic
_symmetry_space_group_name_Hall 'P 2yb'
_symmetry_space_group_name_H-M 'P 1 21 1'
_atom_sites_solution_hydrogens geom
_atom_sites_solution_primary direct
_atom_sites_solution_secondary difmap
_audit_creation_method SHELXL-97
_cell_angle_alpha 90.000(2)
_cell_angle_beta 96.026(2)
_cell_angle_gamma 90.000(2)
_cell_formula_units_Z 2
_cell_length_a 12.5040(4)
_cell_length_b 5.6950(2)
_cell_length_c 13.7170(4)
_cell_measurement_temperature 293(2)
_cell_volume 971.39(5)
_computing_cell_refinement 'HKL DENZO'
_computing_data_collection COLLECT
_computing_data_reduction 'HKL DENZO and SCALEPACK'
_computing_structure_refinement 'SHELXL-97 (Sheldrick, 1997)'
_computing_structure_solution SHELXS-97
_diffrn_ambient_temperature 293(2)
_diffrn_measured_fraction_theta_full 0.994
_diffrn_measured_fraction_theta_max 0.994
_diffrn_radiation_monochromator graphite
_diffrn_radiation_source 'fine-focus sealed tube'
_diffrn_radiation_type MoK\a
_diffrn_radiation_wavelength 0.71073
_diffrn_reflns_av_R_equivalents 0.0473
_diffrn_reflns_av_sigmaI/netI 0.0687
_diffrn_reflns_limit_h_max 16
_diffrn_reflns_limit_h_min -16
_diffrn_reflns_limit_k_max 7
_diffrn_reflns_limit_k_min -7
_diffrn_reflns_limit_l_max 17
_diffrn_reflns_limit_l_min -17
_diffrn_reflns_number 8700
_diffrn_reflns_theta_full 27.51
_diffrn_reflns_theta_max 27.51
_diffrn_reflns_theta_min 2.99
_exptl_absorpt_coefficient_mu 0.194
_exptl_crystal_colour colorless
_exptl_crystal_density_diffrn 1.356
_exptl_crystal_density_method 'not measured'
_exptl_crystal_description prismatic
_exptl_crystal_F_000 420
_exptl_crystal_size_max 0.08
_exptl_crystal_size_mid 0.04
_exptl_crystal_size_min 0.02
_refine_diff_density_max 0.173
_refine_diff_density_min -0.275
_refine_diff_density_rms 0.048
_refine_ls_abs_structure_details 'Flack H D (1983), Acta Cryst. A39, 876-881'
_refine_ls_abs_structure_Flack -0.09(7)
_refine_ls_extinction_method none
_refine_ls_goodness_of_fit_ref 0.956
_refine_ls_hydrogen_treatment mixed
_refine_ls_matrix_type full
_refine_ls_number_parameters 349
_refine_ls_number_reflns 4428
_refine_ls_number_restraints 1
_refine_ls_restrained_S_all 0.956
_refine_ls_R_factor_all 0.0682
_refine_ls_R_factor_gt 0.0431
_refine_ls_shift/su_max 0.001
_refine_ls_shift/su_mean 0.000
_refine_ls_structure_factor_coef Fsqd
_refine_ls_weighting_details 'calc w=1/[\s^2^(Fo^2^)+(0.0465P)^2^+0.0000P] where P=(Fo^2^+2Fc^2^)/3'
_refine_ls_weighting_scheme calc
_refine_ls_wR_factor_gt 0.0819
_refine_ls_wR_factor_ref 0.0893
_reflns_number_gt 3340
_reflns_number_total 4428
_reflns_threshold_expression >2sigma(I)
_cod_data_source_file jo8009227-file002.cif
_cod_data_source_block ja546-a
_cod_original_sg_symbol_H-M 'P 21'
_cod_database_code 4023611

loop_
_symmetry_equiv_pos_as_xyz
'x, y, z'
'-x, y+1/2, -z'

loop_
_atom_site_label
_atom_site_type_symbol
_atom_site_fract_x
_atom_site_fract_y
_atom_site_fract_z
_atom_site_U_iso_or_equiv
_atom_site_adp_type
_atom_site_occupancy
_atom_site_symmetry_multiplicity
_atom_site_calc_flag
_atom_site_refinement_flags
_atom_site_disorder_assembly
_atom_site_disorder_group
S S 0.17946(4) 0.01376(10) 0.02270(4) 0.02864(15) Uani 1 1 d . . .
O1 O 0.13897(13) 0.2441(3) 0.04210(12) 0.0366(4) Uani 1 1 d . . .
O2 O 0.17131(13) -0.0677(3) -0.07707(11) 0.0403(4) Uani 1 1 d . . .
O3 O 0.19565(14) -0.3741(3) 0.23396(11) 0.0371(4) Uani 1 1 d . . .
O4 O 0.47074(14) 0.1205(3) 0.65627(11) 0.0392(4) Uani 1 1 d . . .
C1 C 0.1122(2) -0.1988(4) 0.09045(17) 0.0289(5) Uani 1 1 d . . .
C2 C 0.14578(16) -0.2047(4) 0.20038(15) 0.0263(5) Uani 1 1 d . . .
C3 C 0.11802(17) -0.0004(4) 0.26397(15) 0.0267(5) Uani 1 1 d . . .
C4 C 0.00630(19) 0.1172(5) 0.23584(18) 0.0330(6) Uani 1 1 d . . .
C5 C -0.0015(2) 0.2580(5) 0.33036(19) 0.0360(6) Uani 1 1 d . . .
C6 C -0.07794(19) -0.0676(5) 0.24599(19) 0.0375(6) Uani 1 1 d . . .
C7 C -0.08070(19) -0.1114(5) 0.3403(2) 0.0355(6) Uani 1 1 d . . .
C8 C 0.00455(18) 0.0394(5) 0.39572(17) 0.0315(5) Uani 1 1 d . . .
C9 C 0.11514(18) -0.0687(4) 0.37365(16) 0.0271(5) Uani 1 1 d . . .
C10 C 0.21034(16) 0.0002(4) 0.44532(14) 0.0261(5) Uani 1 1 d . . .
C11 C 0.23603(19) -0.1462(4) 0.52582(17) 0.0298(5) Uani 1 1 d . . .
C12 C 0.32097(19) -0.1001(5) 0.59504(17) 0.0335(6) Uani 1 1 d . . .
C13 C 0.38520(19) 0.0960(4) 0.58545(16) 0.0301(6) Uani 1 1 d . . .
C14 C 0.3606(2) 0.2486(5) 0.50757(17) 0.0328(6) Uani 1 1 d . . .
C15 C 0.2732(2) 0.1990(4) 0.43850(18) 0.0309(6) Uani 1 1 d . . .
C16 C 0.5476(2) 0.2989(6) 0.6408(2) 0.0411(6) Uani 1 1 d . . .
C17 C 0.31547(16) -0.0005(4) 0.07201(14) 0.0267(5) Uani 1 1 d . . .
C18 C 0.36132(19) 0.1837(4) 0.12845(17) 0.0289(5) Uani 1 1 d . . .
C19 C 0.4690(2) 0.1707(4) 0.16293(17) 0.0312(6) Uani 1 1 d . . .
C20 C 0.53149(18) -0.0224(4) 0.14251(16) 0.0312(5) Uani 1 1 d . . .
C21 C 0.48330(19) -0.2039(5) 0.08692(17) 0.0311(5) Uani 1 1 d . . .
C22 C 0.37567(19) -0.1951(4) 0.05116(16) 0.0297(5) Uani 1 1 d . . .
C23 C 0.6489(2) -0.0349(6) 0.1805(2) 0.0422(7) Uani 1 1 d . . .
H1A H 0.041(2) -0.167(4) 0.0716(18) 0.041(7) Uiso 1 1 d . . .
H1B H 0.119(2) -0.350(5) 0.0660(18) 0.038(7) Uiso 1 1 d . . .
H3 H 0.1736(18) 0.111(4) 0.2573(15) 0.022(6) Uiso 1 1 d . . .
H4 H 0.0023(18) 0.203(4) 0.1729(17) 0.029(6) Uiso 1 1 d . . .
H5A H -0.069(2) 0.333(5) 0.3254(19) 0.049(8) Uiso 1 1 d . . .
H5B H 0.062(2) 0.370(4) 0.3450(17) 0.034(7) Uiso 1 1 d . . .
H6 H -0.119(2) -0.162(5) 0.190(2) 0.050(8) Uiso 1 1 d . . .
H7 H -0.119(2) -0.225(5) 0.3692(17) 0.035(7) Uiso 1 1 d . . .
H8 H -0.0014(19) 0.056(4) 0.4644(17) 0.041(7) Uiso 1 1 d . . .
H9 H 0.1079(17) -0.236(4) 0.3796(15) 0.022(6) Uiso 1 1 d . . .
H11 H 0.1963(19) -0.296(4) 0.5337(15) 0.027(6) Uiso 1 1 d . . .
H12 H 0.3380(18) -0.206(4) 0.6494(18) 0.033(6) Uiso 1 1 d . . .
H14 H 0.398(2) 0.387(5) 0.4957(17) 0.036(7) Uiso 1 1 d . . .
H15 H 0.2604(19) 0.298(5) 0.3848(18) 0.037(7) Uiso 1 1 d . . .
H16A H 0.5777(19) 0.288(4) 0.5743(18) 0.035(6) Uiso 1 1 d . . .
H16B H 0.599(2) 0.290(5) 0.692(2) 0.045(8) Uiso 1 1 d . . .
H16C H 0.514(2) 0.460(6) 0.6417(19) 0.048(8) Uiso 1 1 d . . .
H18 H 0.3170(19) 0.305(5) 0.1461(17) 0.032(6) Uiso 1 1 d . . .
H19 H 0.503(2) 0.291(5) 0.1983(19) 0.042(7) Uiso 1 1 d . . .
H21 H 0.5216(19) -0.335(5) 0.0740(17) 0.035(7) Uiso 1 1 d . . .
H22 H 0.3434(18) -0.326(4) 0.0113(17) 0.031(6) Uiso 1 1 d . . .
H23A H 0.656(2) -0.079(5) 0.252(2) 0.061(9) Uiso 1 1 d . . .
H23B H 0.689(3) 0.126(7) 0.177(2) 0.075(10) Uiso 1 1 d . . .
H23C H 0.684(2) -0.139(6) 0.139(2) 0.063(9) Uiso 1 1 d . . .

loop_
_atom_site_aniso_label
_atom_site_aniso_U_11
_atom_site_aniso_U_22
_atom_site_aniso_U_33
_atom_site_aniso_U_23
_atom_site_aniso_U_13
_atom_site_aniso_U_12
S 0.0284(3) 0.0299(3) 0.0268(3) 0.0004(3) -0.0014(2) 0.0009(3)
O1 0.0305(9) 0.0329(10) 0.0452(10) 0.0047(8) -0.0015(8) 0.0041(8)
O2 0.0435(10) 0.0514(11) 0.0247(8) -0.0026(7) -0.0029(7) -0.0026(8)
O3 0.0410(10) 0.0345(9) 0.0353(9) 0.0011(8) 0.0010(8) 0.0118(8)
O4 0.0347(10) 0.0502(10) 0.0311(9) 0.0039(8) -0.0032(8) -0.0088(8)
C1 0.0250(13) 0.0270(14) 0.0336(13) -0.0013(11) -0.0021(10) 0.0007(11)
C2 0.0205(11) 0.0274(12) 0.0307(12) 0.0005(10) 0.0024(9) -0.0006(10)
C3 0.0226(10) 0.0267(12) 0.0307(11) 0.0017(11) 0.0021(9) -0.0015(11)
C4 0.0305(13) 0.0354(13) 0.0334(13) 0.0055(11) 0.0055(10) 0.0075(11)
C5 0.0333(14) 0.0316(14) 0.0443(15) -0.0028(12) 0.0090(12) 0.0066(13)
C6 0.0223(12) 0.0443(15) 0.0451(15) -0.0085(13) -0.0005(11) 0.0058(11)
C7 0.0236(13) 0.0355(15) 0.0482(16) 0.0011(12) 0.0071(11) 0.0024(11)
C8 0.0302(12) 0.0351(13) 0.0301(11) 0.0004(11) 0.0080(9) 0.0000(11)
C9 0.0266(12) 0.0242(13) 0.0305(12) 0.0014(10) 0.0026(9) -0.0031(10)
C10 0.0243(10) 0.0272(12) 0.0274(10) -0.0042(11) 0.0056(8) -0.0007(11)
C11 0.0276(13) 0.0309(14) 0.0316(13) 0.0042(10) 0.0061(10) -0.0016(10)
C12 0.0341(14) 0.0390(14) 0.0274(13) 0.0076(11) 0.0030(11) -0.0017(12)
C13 0.0279(12) 0.0381(14) 0.0243(11) -0.0015(10) 0.0028(10) -0.0007(10)
C14 0.0368(14) 0.0296(14) 0.0315(13) -0.0027(11) 0.0012(11) -0.0087(12)
C15 0.0359(14) 0.0277(14) 0.0290(13) 0.0025(10) 0.0030(11) -0.0010(11)
C16 0.0296(14) 0.0562(19) 0.0373(16) -0.0062(14) 0.0028(13) -0.0098(14)
C17 0.0285(11) 0.0293(12) 0.0229(10) 0.0019(11) 0.0048(8) -0.0018(12)
C18 0.0309(13) 0.0267(13) 0.0299(13) 0.0007(10) 0.0066(11) 0.0006(11)
C19 0.0318(13) 0.0336(15) 0.0273(12) -0.0023(10) -0.0011(10) -0.0047(12)
C20 0.0275(11) 0.0371(15) 0.0289(11) 0.0072(11) 0.0031(9) -0.0002(11)
C21 0.0318(13) 0.0314(14) 0.0312(13) 0.0019(11) 0.0088(10) 0.0066(12)
C22 0.0347(13) 0.0270(13) 0.0285(12) -0.0029(11) 0.0080(10) -0.0002(11)
C23 0.0284(13) 0.058(2) 0.0396(15) -0.0015(14) 0.0016(11) 0.0016(13)

loop_
_atom_type_symbol
_atom_type_description
_atom_type_scat_dispersion_real
_atom_type_scat_dispersion_imag
_atom_type_scat_source
C C 0.0033 0.0016 'International Tables Vol C Tables 4.2.6.8 and 6.1.1.4'
H H 0.0000 0.0000 'International Tables Vol C Tables 4.2.6.8 and 6.1.1.4'
O O 0.0106 0.0060 'International Tables Vol C Tables 4.2.6.8 and 6.1.1.4'
S S 0.1246 0.1234 'International Tables Vol C Tables 4.2.6.8 and 6.1.1.4'

loop_
_geom_angle_atom_site_label_1
_geom_angle_atom_site_label_2
_geom_angle_atom_site_label_3
_geom_angle
_geom_angle_site_symmetry_1
_geom_angle_site_symmetry_3
_geom_angle_publ_flag
O2 S O1 118.57(10) . . ?
O2 S C17 108.60(10) . . ?
O1 S C17 108.31(11) . . ?
O2 S C1 106.60(11) . . ?
O1 S C1 109.07(12) . . ?
C17 S C1 104.85(11) . . ?
C13 O4 C16 116.92(19) . . ?
C2 C1 S 115.73(16) . . ?
C2 C1 H1A 116.2(15) . . ?
S C1 H1A 102.4(16) . . ?
C2 C1 H1B 108.1(15) . . ?
S C1 H1B 112.0(16) . . ?
H1A C1 H1B 102(2) . . ?
O3 C2 C3 122.1(2) . . ?
O3 C2 C1 118.1(2) . . ?
C3 C2 C1 119.8(2) . . ?
C2 C3 C9 113.17(19) . . ?
C2 C3 C4 116.11(18) . . ?
C9 C3 C4 103.60(18) . . ?
C2 C3 H3 104.0(14) . . ?
C9 C3 H3 110.5(13) . . ?
C4 C3 H3 109.5(14) . . ?
C6 C4 C5 100.3(2) . . ?
C6 C4 C3 107.1(2) . . ?
C5 C4 C3 98.61(19) . . ?
C6 C4 H4 116.9(13) . . ?
C5 C4 H4 118.6(13) . . ?
C3 C4 H4 112.9(13) . . ?
C8 C5 C4 93.81(19) . . ?
C8 C5 H5A 113.5(17) . . ?
C4 C5 H5A 108.1(16) . . ?
C8 C5 H5B 113.7(14) . . ?
C4 C5 H5B 111.9(13) . . ?
H5A C5 H5B 114(2) . . ?
C7 C6 C4 108.2(2) . . ?
C7 C6 H6 124.8(15) . . ?
C4 C6 H6 126.5(15) . . ?
C6 C7 C8 107.2(2) . . ?
C6 C7 H7 128.6(15) . . ?
C8 C7 H7 123.7(15) . . ?
C7 C8 C5 100.3(2) . . ?
C7 C8 C9 105.6(2) . . ?
C5 C8 C9 101.32(18) . . ?
C7 C8 H8 115.3(15) . . ?
C5 C8 H8 119.5(16) . . ?
C9 C8 H8 112.9(15) . . ?
C10 C9 C3 117.77(18) . . ?
C10 C9 C8 114.90(19) . . ?
C3 C9 C8 101.42(18) . . ?
C10 C9 H9 106.0(13) . . ?
C3 C9 H9 110.0(12) . . ?
C8 C9 H9 106.2(13) . . ?
C15 C10 C11 117.2(2) . . ?
C15 C10 C9 125.5(2) . . ?
C11 C10 C9 117.4(2) . . ?
C12 C11 C10 122.0(2) . . ?
C12 C11 H11 116.5(13) . . ?
C10 C11 H11 121.4(13) . . ?
C11 C12 C13 120.0(2) . . ?
C11 C12 H12 120.4(14) . . ?
C13 C12 H12 119.5(14) . . ?
O4 C13 C14 125.0(2) . . ?
O4 C13 C12 115.4(2) . . ?
C14 C13 C12 119.5(2) . . ?
C13 C14 C15 119.3(2) . . ?
C13 C14 H14 125.8(15) . . ?
C15 C14 H14 114.9(15) . . ?
C10 C15 C14 121.8(2) . . ?
C10 C15 H15 119.9(15) . . ?
C14 C15 H15 118.2(15) . . ?
O4 C16 H16A 113.7(14) . . ?
O4 C16 H16B 106.3(18) . . ?
H16A C16 H16B 113(2) . . ?
O4 C16 H16C 110.8(16) . . ?
H16A C16 H16C 105(2) . . ?
H16B C16 H16C 108(2) . . ?
C22 C17 C18 121.1(2) . . ?
C22 C17 S 118.68(18) . . ?
C18 C17 S 120.19(18) . . ?
C19 C18 C17 118.7(2) . . ?
C19 C18 H18 122.4(15) . . ?
C17 C18 H18 118.7(15) . . ?
C18 C19 C20 121.3(2) . . ?
C18 C19 H19 121.3(16) . . ?
C20 C19 H19 117.4(16) . . ?
C21 C20 C19 118.6(2) . . ?
C21 C20 C23 120.5(2) . . ?
C19 C20 C23 120.9(2) . . ?
C20 C21 C22 121.3(2) . . ?
C20 C21 H21 120.6(15) . . ?
C22 C21 H21 118.1(16) . . ?
C21 C22 C17 119.0(2) . . ?
C21 C22 H22 119.8(13) . . ?
C17 C22 H22 121.3(13) . . ?
C20 C23 H23A 109.3(16) . . ?
C20 C23 H23B 113.1(19) . . ?
H23A C23 H23B 106(2) . . ?
C20 C23 H23C 108.4(18) . . ?
H23A C23 H23C 115(3) . . ?
H23B C23 H23C 105(2) . . ?

loop_
_geom_bond_atom_site_label_1
_geom_bond_atom_site_label_2
_geom_bond_distance
_geom_bond_site_symmetry_2
_geom_bond_publ_flag
S O2 1.4386(16) . ?
S O1 1.4411(17) . ?
S C17 1.765(2) . ?
S C1 1.789(2) . ?
O3 C2 1.213(3) . ?
O4 C13 1.374(3) . ?
O4 C16 1.429(3) . ?
C1 C2 1.523(3) . ?
C1 H1A 0.92(3) . ?
C1 H1B 0.93(3) . ?
C2 C3 1.517(3) . ?
C3 C9 1.558(3) . ?
C3 C4 1.561(3) . ?
C3 H3 0.95(2) . ?
C4 C6 1.506(4) . ?
C4 C5 1.536(4) . ?
C4 H4 0.99(2) . ?
C5 C8 1.531(4) . ?
C5 H5A 0.95(3) . ?
C5 H5B 1.03(2) . ?
C6 C7 1.321(4) . ?
C6 H6 1.03(3) . ?
C7 C8 1.510(4) . ?
C7 H7 0.92(3) . ?
C8 C9 1.572(3) . ?
C8 H8 0.96(2) . ?
C9 C10 1.514(3) . ?
C9 H9 0.96(2) . ?
C10 C15 1.387(3) . ?
C10 C11 1.394(3) . ?
C11 C12 1.374(3) . ?
C11 H11 1.00(2) . ?
C12 C13 1.390(3) . ?
C12 H12 0.96(2) . ?
C13 C14 1.386(3) . ?
C14 C15 1.398(3) . ?
C14 H14 0.94(3) . ?
C15 H15 0.93(3) . ?
C16 H16A 1.02(2) . ?
C16 H16B 0.90(3) . ?
C16 H16C 1.01(3) . ?
C17 C22 1.387(3) . ?
C17 C18 1.391(3) . ?
C18 C19 1.382(3) . ?
C18 H18 0.93(3) . ?
C19 C20 1.394(3) . ?
C19 H19 0.92(3) . ?
C20 C21 1.385(4) . ?
C20 C23 1.507(3) . ?
C21 C22 1.384(3) . ?
C21 H21 0.91(3) . ?
C22 H22 0.98(2) . ?
C23 H23A 1.01(3) . ?
C23 H23B 1.05(4) . ?
C23 H23C 0.96(3) . ?

loop_
_cod_related_entry_id
_cod_related_entry_database
_cod_related_entry_code
1 ChemSpider 30658721
